data_7155776
loop_
_publ_author_name
'Liu, Yi'
'Yeung, Ying-Yeung'

_publ_section_title
;
 Ring Strain-Dictated Divergent Fluorinating Prins Cyclization or
 Semipinacol Rearrangement
;
_journal_name_full 'Org. Biomol. Chem.'
_journal_paper_doi 10.1039/C7OB01567D
_journal_year 2017
_chemical_formula_sum 'C17 H23 F N O4.5'
_chemical_formula_weight 332.36
_space_group_crystal_system triclinic
_space_group_IT_number 2
_space_group_name_Hall '-P 1'
_space_group_name_H-M_alt 'P -1'
_symmetry_space_group_name_Hall '-P 1'
_symmetry_space_group_name_H-M 'P -1'
_atom_sites_solution_hydrogens mixed
_audit_creation_method SHELXL-2014/7
_audit_update_record
;
2017-06-09 deposited with the CCDC.
2017-07-18 downloaded from the CCDC.
;
_cell_angle_alpha 99.119(2)
_cell_angle_beta 96.526(2)
_cell_angle_gamma 94.243(2)
_cell_formula_units_Z 4
_cell_length_a 7.6999(3)
_cell_length_b 11.1232(5)
_cell_length_c 18.8431(9)
_cell_measurement_reflns_used 9631
_cell_measurement_temperature 100(2)
_cell_measurement_theta_max 29.53
_cell_measurement_theta_min 2.64
_cell_volume 1576.17(12)
_computing_cell_refinement 'Bruker SAINT'
_computing_data_collection 'Bruker APEX2'
_computing_data_reduction 'Bruker SAINT'
_computing_molecular_graphics 'Bruker SHELXTL'
_computing_publication_material 'Bruker SHELXTL'
_computing_structure_refinement 'SHELXL-2014/7 (Sheldrick, 2014)'
_computing_structure_solution 'SHELXS-97 (Sheldrick 2008)'
_diffrn_ambient_temperature 100(2)
_diffrn_measured_fraction_theta_full 0.999
_diffrn_measured_fraction_theta_max 0.999
_diffrn_measurement_device_type 'Bruker D8 Venture'
_diffrn_measurement_method '\f and \w scans'
_diffrn_radiation_type MoK\a
_diffrn_radiation_wavelength 0.71073
_diffrn_reflns_av_R_equivalents 0.0510
_diffrn_reflns_av_unetI/netI 0.0480
_diffrn_reflns_Laue_measured_fraction_full 0.999
_diffrn_reflns_Laue_measured_fraction_max 0.999
_diffrn_reflns_limit_h_max 9
_diffrn_reflns_limit_h_min -10
_diffrn_reflns_limit_k_max 14
_diffrn_reflns_limit_k_min -14
_diffrn_reflns_limit_l_max 25
_diffrn_reflns_limit_l_min -25
_diffrn_reflns_number 36644
_diffrn_reflns_point_group_measured_fraction_full 0.999
_diffrn_reflns_point_group_measured_fraction_max 0.999
_diffrn_reflns_theta_full 25.242
_diffrn_reflns_theta_max 28.281
_diffrn_reflns_theta_min 2.207
_diffrn_source 'Sealed Microfocus source'
_exptl_absorpt_coefficient_mu 0.108
_exptl_absorpt_correction_T_max 0.7459
_exptl_absorpt_correction_T_min 0.7037
_exptl_absorpt_correction_type multi-scan
_exptl_absorpt_process_details 'Sadabs, (Sheldrick 2012)'
_exptl_crystal_colour Colourless
_exptl_crystal_density_diffrn 1.401
_exptl_crystal_density_meas ?
_exptl_crystal_density_method 'Not Measured'
_exptl_crystal_description Plate
_exptl_crystal_F_000 708
_exptl_crystal_size_max 0.386
_exptl_crystal_size_mid 0.352
_exptl_crystal_size_min 0.074
_refine_diff_density_max 0.871
_refine_diff_density_min -0.848
_refine_diff_density_rms 0.110
_refine_ls_extinction_method none
_refine_ls_goodness_of_fit_ref 1.029
_refine_ls_hydrogen_treatment mixed
_refine_ls_matrix_type full
_refine_ls_number_parameters 454
_refine_ls_number_reflns 7841
_refine_ls_number_restraints 4
_refine_ls_restrained_S_all 1.029
_refine_ls_R_factor_all 0.1141
_refine_ls_R_factor_gt 0.0765
_refine_ls_shift/su_max 0.000
_refine_ls_shift/su_mean 0.000
_refine_ls_structure_factor_coef Fsqd
_refine_ls_weighting_details 'w=1/[\s^2^(Fo^2^)+(0.1186P)^2^+1.9733P] where P=(Fo^2^+2Fc^2^)/3'
_refine_ls_weighting_scheme calc
_refine_ls_wR_factor_gt 0.2009
_refine_ls_wR_factor_ref 0.2250
_reflns_Friedel_coverage 0.000
_reflns_number_gt 5370
_reflns_number_total 7841
_reflns_threshold_expression 'I > 2\s(I)'
_cod_data_source_file c7ob01567d2.cif
_cod_data_source_block f415
_cod_depositor_comments
;
The following automatic conversions were performed:

'_exptl_absorpt_correction_type' value 'Multi-scan' changed to
'multi-scan' according to
/home/data/users/saulius/crontab/automatic-downloads/rss-feeds/RSC/lib/dictionaries/cif_core.dic
dictionary named 'cif_core.dic' version 2.4.2 from 2011-04-26.

'_exptl_crystal_density_meas' value 'Not Measured' was changed to '?'
- the value is perceived as not measured.

Automatic conversion script
Id: cif_fix_values 4973 2017-02-22 13:04:09Z antanas 
;
_cod_original_cell_volume 1576.16(12)
_cod_original_formula_sum 'C17 H23 F N O4.50'
_cod_database_code 7155776
_shelx_shelxl_version_number 2014/7
_shelx_space_group_comment
; 
The symmetry employed for this shelxl refinement is uniquely defined 
by the following loop, which should always be used as a source of 
symmetry information in preference to the above space-group names. 
They are only intended as comments. 
;

loop_
_space_group_symop_operation_xyz
'x, y, z'
'-x, -y, -z'

loop_
_atom_site_label
_atom_site_type_symbol
_atom_site_fract_x
_atom_site_fract_y
_atom_site_fract_z
_atom_site_U_iso_or_equiv
_atom_site_adp_type
_atom_site_occupancy
_atom_site_site_symmetry_order
_atom_site_calc_flag
_atom_site_refinement_flags_posn
_atom_site_refinement_flags_adp
F1 F 0.5650(2) 0.64029(14) 0.81881(8) 0.0222(4) Uani 1 1 d . .
F2 F 0.4864(2) 0.15431(14) 0.83030(8) 0.0218(4) Uani 1 1 d . .
O1 O 0.2411(3) 0.65432(17) 0.85984(11) 0.0253(5) Uani 1 1 d D .
H1O H 0.1325(17) 0.665(3) 0.8530(18) 0.030 Uiso 1 1 d D U
O2 O 0.5908(2) 0.73129(16) 0.65463(9) 0.0182(4) Uani 1 1 d . .
O3 O 0.0902(3) 0.45230(19) 0.34188(10) 0.0256(4) Uani 1 1 d . .
O4 O 0.0147(2) 0.29735(17) 0.39097(10) 0.0223(4) Uani 1 1 d . .
O5 O 0.2104(3) 0.39809(16) 0.80380(10) 0.0216(4) Uani 1 1 d D .
H5O H 0.267(4) 0.4625(18) 0.8266(15) 0.026 Uiso 1 1 d D U
O6 O 0.5826(2) 0.22501(16) 0.66212(9) 0.0175(4) Uani 1 1 d . .
O7 O 0.1078(2) -0.04732(17) 0.34173(9) 0.0217(4) Uani 1 1 d . .
O8 O 0.0366(2) -0.20672(17) 0.38827(10) 0.0219(4) Uani 1 1 d . .
N1 N 0.0912(3) 0.3992(2) 0.39389(11) 0.0166(5) Uani 1 1 d . .
N2 N 0.1073(3) -0.10247(19) 0.39276(11) 0.0154(4) Uani 1 1 d . .
C1 C 0.3410(3) 0.7644(2) 0.85202(13) 0.0160(5) Uani 1 1 d . .
C2 C 0.2113(3) 0.8547(2) 0.83132(14) 0.0172(5) Uani 1 1 d . .
H2A H 0.1363 0.8182 0.7857 0.021 Uiso 1 1 calc R U
H2B H 0.2769 0.9302 0.8230 0.021 Uiso 1 1 calc R U
C3 C 0.0950(3) 0.8871(2) 0.89154(14) 0.0202(5) Uani 1 1 d . .
H3A H 0.0177 0.9496 0.8785 0.024 Uiso 1 1 calc R U
H3B H 0.0195 0.8134 0.8960 0.024 Uiso 1 1 calc R U
C4 C 0.2061(4) 0.9358(3) 0.96376(14) 0.0223(6) Uani 1 1 d . .
H4A H 0.2710 1.0147 0.9609 0.027 Uiso 1 1 calc R U
H4B H 0.1283 0.9509 1.0020 0.027 Uiso 1 1 calc R U
C5 C 0.3356(4) 0.8471(3) 0.98423(14) 0.0227(6) Uani 1 1 d . .
H5A H 0.2709 0.7713 0.9924 0.027 Uiso 1 1 calc R U
H5B H 0.4102 0.8839 1.0299 0.027 Uiso 1 1 calc R U
C6 C 0.4514(4) 0.8159(3) 0.92470(14) 0.0218(6) Uani 1 1 d . .
H6A H 0.5309 0.7550 0.9383 0.026 Uiso 1 1 calc R U
H6B H 0.5246 0.8904 0.9198 0.026 Uiso 1 1 calc R U
C7 C 0.6976(3) 0.7866(3) 0.72052(14) 0.0198(5) Uani 1 1 d . .
H7A H 0.7747 0.8561 0.7111 0.024 Uiso 1 1 calc R U
H7B H 0.7734 0.7262 0.7376 0.024 Uiso 1 1 calc R U
C8 C 0.5863(4) 0.8326(2) 0.77964(14) 0.0190(5) Uani 1 1 d . .
H8A H 0.668(4) 0.861(3) 0.8253(17) 0.023 Uiso 1 1 d . U
H8B H 0.519(4) 0.889(3) 0.7697(17) 0.023 Uiso 1 1 d . U
C9 C 0.4588(3) 0.7298(2) 0.79222(13) 0.0144(5) Uani 1 1 d . .
C10 C 0.3569(3) 0.6651(2) 0.72024(13) 0.0143(5) Uani 1 1 d . .
H10A H 0.2868 0.5913 0.7282 0.017 Uiso 1 1 calc R U
H10B H 0.2750 0.7202 0.7011 0.017 Uiso 1 1 calc R U
C11 C 0.4820(3) 0.6283(2) 0.66512(13) 0.0140(5) Uani 1 1 d . .
H11 H 0.5581 0.5679 0.6834 0.017 Uiso 1 1 calc R U
C12 C 0.3799(3) 0.5696(2) 0.59329(13) 0.0118(5) Uani 1 1 d . .
C13 C 0.3732(3) 0.6279(2) 0.53312(13) 0.0133(5) Uani 1 1 d . .
H13 H 0.4349 0.7063 0.5371 0.016 Uiso 1 1 calc R U
C14 C 0.2780(3) 0.5736(2) 0.46738(13) 0.0145(5) Uani 1 1 d . .
H14 H 0.2732 0.6139 0.4265 0.017 Uiso 1 1 calc R U
C15 C 0.1902(3) 0.4590(2) 0.46323(12) 0.0129(5) Uani 1 1 d . .
C16 C 0.1920(3) 0.3987(2) 0.52215(13) 0.0151(5) Uani 1 1 d . .
H16 H 0.1288 0.3207 0.5181 0.018 Uiso 1 1 calc R U
C17 C 0.2879(3) 0.4544(2) 0.58710(13) 0.0146(5) Uani 1 1 d . .
H17 H 0.2914 0.4140 0.6280 0.018 Uiso 1 1 calc R U
C18 C 0.2772(3) 0.3045(2) 0.84040(13) 0.0145(5) Uani 1 1 d . .
C19 C 0.3685(4) 0.3621(3) 0.91644(14) 0.0213(6) Uani 1 1 d . .
H19A H 0.4334 0.2999 0.9376 0.026 Uiso 1 1 calc R U
H19B H 0.4551 0.4300 0.9120 0.026 Uiso 1 1 calc R U
C20 C 0.2399(4) 0.4111(3) 0.96782(14) 0.0234(6) Uani 1 1 d . .
H20A H 0.3047 0.4422 1.0165 0.028 Uiso 1 1 calc R U
H20B H 0.1848 0.4800 0.9499 0.028 Uiso 1 1 calc R U
C21 C 0.0975(4) 0.3115(3) 0.97340(15) 0.0230(6) Uani 1 1 d . .
H21A H 0.1513 0.2449 0.9946 0.028 Uiso 1 1 calc R U
H21B H 0.0140 0.3458 1.0057 0.028 Uiso 1 1 calc R U
C22 C -0.0002(3) 0.2606(3) 0.89858(14) 0.0212(6) Uani 1 1 d . .
H22A H -0.0617 0.3259 0.8793 0.025 Uiso 1 1 calc R U
H22B H -0.0897 0.1941 0.9025 0.025 Uiso 1 1 calc R U
C23 C 0.1252(3) 0.2110(2) 0.84625(14) 0.0162(5) Uani 1 1 d . .
H23A H 0.196(4) 0.149(3) 0.8641(16) 0.019 Uiso 1 1 d . U
H23B H 0.061(4) 0.186(3) 0.7992(17) 0.019 Uiso 1 1 d . U
C24 C 0.6812(3) 0.2767(3) 0.73075(14) 0.0218(6) Uani 1 1 d . .
H24A H 0.7723 0.3397 0.7236 0.026 Uiso 1 1 calc R U
H24B H 0.7410 0.2120 0.7514 0.026 Uiso 1 1 calc R U
C25 C 0.5630(3) 0.3343(2) 0.78364(14) 0.0182(5) Uani 1 1 d . .
H25A H 0.637(4) 0.364(3) 0.8305(17) 0.022 Uiso 1 1 d . U
H25B H 0.508(4) 0.395(3) 0.7712(17) 0.022 Uiso 1 1 d . U
C26 C 0.4119(3) 0.2441(2) 0.79297(13) 0.0151(5) Uani 1 1 d . .
C27 C 0.3248(3) 0.1760(2) 0.71960(13) 0.0142(5) Uani 1 1 d . .
H27A H 0.2530 0.2315 0.6953 0.017 Uiso 1 1 calc R U
H27B H 0.2453 0.1062 0.7269 0.017 Uiso 1 1 calc R U
C28 C 0.4590(3) 0.1287(2) 0.67092(13) 0.0145(5) Uani 1 1 d . .
H28 H 0.5233 0.0667 0.6936 0.017 Uiso 1 1 calc R U
C29 C 0.3682(3) 0.0689(2) 0.59727(13) 0.0127(5) Uani 1 1 d . .
C30 C 0.3706(3) 0.1277(2) 0.53735(13) 0.0139(5) Uani 1 1 d . .
H30 H 0.4321 0.2065 0.5428 0.017 Uiso 1 1 calc R U
C31 C 0.2850(3) 0.0733(2) 0.46986(13) 0.0140(5) Uani 1 1 d . .
H31 H 0.2867 0.1136 0.4291 0.017 Uiso 1 1 calc R U
C32 C 0.1970(3) -0.0419(2) 0.46379(12) 0.0125(5) Uani 1 1 d . .
C33 C 0.1894(3) -0.1023(2) 0.52246(13) 0.0143(5) Uani 1 1 d . .
H33 H 0.1262 -0.1806 0.5169 0.017 Uiso 1 1 calc R U
C34 C 0.2759(3) -0.0462(2) 0.58920(13) 0.0149(5) Uani 1 1 d . .
H34 H 0.2724 -0.0865 0.6299 0.018 Uiso 1 1 calc R U
O1W O 0.9131(4) 0.5379(3) 0.8348(2) 0.0683(9) Uani 1 1 d D .
H1W H 0.820(4) 0.577(4) 0.830(3) 0.082 Uiso 1 1 d D U
H2W H 0.958(7) 0.505(4) 0.7969(18) 0.082 Uiso 1 1 d D U

loop_
_atom_site_aniso_label
_atom_site_aniso_U_11
_atom_site_aniso_U_22
_atom_site_aniso_U_33
_atom_site_aniso_U_23
_atom_site_aniso_U_13
_atom_site_aniso_U_12
F1 0.0261(8) 0.0213(8) 0.0206(8) 0.0068(6) 0.0015(6) 0.0073(6)
F2 0.0273(8) 0.0211(8) 0.0177(8) 0.0065(6) -0.0018(6) 0.0072(6)
O1 0.0296(11) 0.0180(10) 0.0307(11) 0.0063(8) 0.0145(9) -0.0024(8)
O2 0.0164(9) 0.0198(9) 0.0177(9) 0.0032(7) 0.0036(7) -0.0053(7)
O3 0.0271(11) 0.0330(11) 0.0170(9) 0.0083(8) -0.0009(8) 0.0011(9)
O4 0.0161(9) 0.0238(10) 0.0237(10) -0.0013(8) -0.0003(7) -0.0048(8)
O5 0.0280(10) 0.0135(9) 0.0239(10) 0.0042(8) 0.0033(8) 0.0038(8)
O6 0.0136(9) 0.0207(9) 0.0164(9) 0.0011(7) 0.0029(7) -0.0061(7)
O7 0.0242(10) 0.0260(10) 0.0142(9) 0.0052(8) 0.0000(7) -0.0016(8)
O8 0.0205(10) 0.0167(9) 0.0243(10) -0.0018(8) -0.0032(8) -0.0051(7)
N1 0.0090(10) 0.0249(12) 0.0158(10) 0.0020(9) 0.0022(8) 0.0031(8)
N2 0.0098(10) 0.0189(11) 0.0167(10) -0.0001(8) 0.0019(8) 0.0026(8)
C1 0.0169(12) 0.0142(12) 0.0176(12) 0.0032(9) 0.0062(10) -0.0005(9)
C2 0.0131(12) 0.0170(12) 0.0199(12) -0.0001(10) -0.0009(10) 0.0017(9)
C3 0.0175(13) 0.0197(13) 0.0245(14) 0.0038(11) 0.0048(10) 0.0062(10)
C4 0.0245(14) 0.0235(14) 0.0198(13) 0.0031(11) 0.0063(11) 0.0038(11)
C5 0.0236(14) 0.0286(15) 0.0171(13) 0.0045(11) 0.0042(10) 0.0064(11)
C6 0.0216(13) 0.0276(14) 0.0170(13) 0.0049(11) 0.0032(10) 0.0047(11)
C7 0.0141(12) 0.0234(14) 0.0197(13) 0.0013(11) 0.0011(10) -0.0053(10)
C8 0.0215(13) 0.0176(13) 0.0163(12) 0.0012(10) 0.0037(10) -0.0075(10)
C9 0.0150(12) 0.0127(11) 0.0164(12) 0.0039(9) 0.0033(9) 0.0015(9)
C10 0.0144(12) 0.0161(12) 0.0123(11) 0.0019(9) 0.0042(9) -0.0017(9)
C11 0.0133(11) 0.0146(12) 0.0145(11) 0.0037(9) 0.0027(9) 0.0000(9)
C12 0.0086(10) 0.0135(11) 0.0142(11) 0.0024(9) 0.0040(9) 0.0031(8)
C13 0.0154(12) 0.0095(11) 0.0168(12) 0.0032(9) 0.0081(9) 0.0014(9)
C14 0.0160(12) 0.0160(12) 0.0136(11) 0.0052(9) 0.0060(9) 0.0042(9)
C15 0.0088(11) 0.0169(12) 0.0127(11) 0.0001(9) 0.0022(9) 0.0026(9)
C16 0.0108(11) 0.0146(12) 0.0205(12) 0.0043(10) 0.0035(9) -0.0008(9)
C17 0.0144(12) 0.0145(12) 0.0164(12) 0.0059(9) 0.0040(9) 0.0005(9)
C18 0.0137(11) 0.0137(12) 0.0154(12) 0.0018(9) 0.0020(9) -0.0013(9)
C19 0.0190(13) 0.0218(13) 0.0205(13) -0.0015(11) 0.0012(10) -0.0025(10)
C20 0.0248(14) 0.0247(14) 0.0170(13) -0.0047(11) 0.0020(11) -0.0032(11)
C21 0.0222(14) 0.0259(14) 0.0215(13) 0.0015(11) 0.0085(11) 0.0034(11)
C22 0.0166(13) 0.0248(14) 0.0226(13) 0.0031(11) 0.0064(10) 0.0006(10)
C23 0.0145(12) 0.0160(12) 0.0172(12) 0.0010(10) 0.0027(10) -0.0011(10)
C24 0.0126(12) 0.0286(15) 0.0211(13) -0.0013(11) 0.0004(10) -0.0028(11)
C25 0.0171(13) 0.0170(13) 0.0187(13) 0.0004(10) 0.0022(10) -0.0048(10)
C26 0.0157(12) 0.0149(12) 0.0149(12) 0.0042(9) 0.0015(9) -0.0011(9)
C27 0.0121(11) 0.0162(12) 0.0132(11) 0.0016(9) 0.0024(9) -0.0043(9)
C28 0.0126(11) 0.0161(12) 0.0146(11) 0.0035(9) 0.0011(9) -0.0010(9)
C29 0.0095(11) 0.0143(11) 0.0145(11) 0.0017(9) 0.0035(9) 0.0018(9)
C30 0.0165(12) 0.0099(11) 0.0157(12) 0.0021(9) 0.0057(9) -0.0016(9)
C31 0.0151(12) 0.0140(12) 0.0139(11) 0.0043(9) 0.0044(9) 0.0009(9)
C32 0.0081(11) 0.0154(12) 0.0131(11) -0.0012(9) 0.0016(9) 0.0020(9)
C33 0.0115(11) 0.0123(11) 0.0196(12) 0.0036(9) 0.0032(9) -0.0010(9)
C34 0.0164(12) 0.0134(12) 0.0158(12) 0.0050(9) 0.0031(9) -0.0003(9)
O1W 0.0422(17) 0.087(3) 0.079(2) 0.0192(19) 0.0071(16) 0.0179(16)

loop_
_atom_type_symbol
_atom_type_description
_atom_type_scat_dispersion_real
_atom_type_scat_dispersion_imag
_atom_type_scat_source
C C 0.0033 0.0016 'International Tables Vol C Tables 4.2.6.8 and 6.1.1.4'
H H 0.0000 0.0000 'International Tables Vol C Tables 4.2.6.8 and 6.1.1.4'
N N 0.0061 0.0033 'International Tables Vol C Tables 4.2.6.8 and 6.1.1.4'
O O 0.0106 0.0060 'International Tables Vol C Tables 4.2.6.8 and 6.1.1.4'
F F 0.0171 0.0103 'International Tables Vol C Tables 4.2.6.8 and 6.1.1.4'

loop_
_geom_angle_atom_site_label_1
_geom_angle_atom_site_label_2
_geom_angle_atom_site_label_3
_geom_angle
C1 O1 H1O 109(2)
C11 O2 C7 111.19(18)
C18 O5 H5O 104(2)
C28 O6 C24 109.89(18)
O3 N1 O4 123.2(2)
O3 N1 C15 118.6(2)
O4 N1 C15 118.1(2)
O7 N2 O8 123.8(2)
O7 N2 C32 118.5(2)
O8 N2 C32 117.7(2)
O1 C1 C6 108.2(2)
O1 C1 C2 107.7(2)
C6 C1 C2 110.4(2)
O1 C1 C9 107.23(19)
C6 C1 C9 111.2(2)
C2 C1 C9 111.8(2)
C1 C2 C3 110.8(2)
C1 C2 H2A 109.5
C3 C2 H2A 109.5
C1 C2 H2B 109.5
C3 C2 H2B 109.5
H2A C2 H2B 108.1
C4 C3 C2 111.0(2)
C4 C3 H3A 109.4
C2 C3 H3A 109.4
C4 C3 H3B 109.4
C2 C3 H3B 109.4
H3A C3 H3B 108.0
C5 C4 C3 111.8(2)
C5 C4 H4A 109.3
C3 C4 H4A 109.3
C5 C4 H4B 109.3
C3 C4 H4B 109.3
H4A C4 H4B 107.9
C4 C5 C6 110.9(2)
C4 C5 H5A 109.5
C6 C5 H5A 109.5
C4 C5 H5B 109.5
C6 C5 H5B 109.5
H5A C5 H5B 108.0
C5 C6 C1 111.3(2)
C5 C6 H6A 109.4
C1 C6 H6A 109.4
C5 C6 H6B 109.4
C1 C6 H6B 109.4
H6A C6 H6B 108.0
O2 C7 C8 111.7(2)
O2 C7 H7A 109.3
C8 C7 H7A 109.3
O2 C7 H7B 109.3
C8 C7 H7B 109.3
H7A C7 H7B 107.9
C9 C8 C7 110.6(2)
C9 C8 H8A 108.4(17)
C7 C8 H8A 107.5(18)
C9 C8 H8B 104(2)
C7 C8 H8B 115(2)
H8A C8 H8B 111(3)
F1 C9 C8 106.2(2)
F1 C9 C10 105.84(19)
C8 C9 C10 110.3(2)
F1 C9 C1 104.38(18)
C8 C9 C1 115.5(2)
C10 C9 C1 113.7(2)
C11 C10 C9 110.7(2)
C11 C10 H10A 109.5
C9 C10 H10A 109.5
C11 C10 H10B 109.5
C9 C10 H10B 109.5
H10A C10 H10B 108.1
O2 C11 C12 108.93(18)
O2 C11 C10 111.19(19)
C12 C11 C10 110.33(19)
O2 C11 H11 108.8
C12 C11 H11 108.8
C10 C11 H11 108.8
C13 C12 C17 119.0(2)
C13 C12 C11 121.6(2)
C17 C12 C11 119.4(2)
C14 C13 C12 121.2(2)
C14 C13 H13 119.4
C12 C13 H13 119.4
C15 C14 C13 118.0(2)
C15 C14 H14 121.0
C13 C14 H14 121.0
C14 C15 C16 122.4(2)
C14 C15 N1 118.9(2)
C16 C15 N1 118.7(2)
C17 C16 C15 118.5(2)
C17 C16 H16 120.7
C15 C16 H16 120.7
C16 C17 C12 120.7(2)
C16 C17 H17 119.6
C12 C17 H17 119.6
O5 C18 C23 109.3(2)
O5 C18 C19 109.6(2)
C23 C18 C19 110.2(2)
O5 C18 C26 106.04(18)
C23 C18 C26 111.0(2)
C19 C18 C26 110.7(2)
C20 C19 C18 113.0(2)
C20 C19 H19A 109.0
C18 C19 H19A 109.0
C20 C19 H19B 109.0
C18 C19 H19B 109.0
H19A C19 H19B 107.8
C21 C20 C19 111.1(2)
C21 C20 H20A 109.4
C19 C20 H20A 109.4
C21 C20 H20B 109.4
C19 C20 H20B 109.4
H20A C20 H20B 108.0
C22 C21 C20 110.0(2)
C22 C21 H21A 109.7
C20 C21 H21A 109.7
C22 C21 H21B 109.7
C20 C21 H21B 109.7
H21A C21 H21B 108.2
C21 C22 C23 111.3(2)
C21 C22 H22A 109.4
C23 C22 H22A 109.4
C21 C22 H22B 109.4
C23 C22 H22B 109.4
H22A C22 H22B 108.0
C22 C23 C18 113.6(2)
C22 C23 H23A 113.1(17)
C18 C23 H23A 97.7(17)
C22 C23 H23B 108.9(18)
C18 C23 H23B 108.0(18)
H23A C23 H23B 115(2)
O6 C24 C25 111.3(2)
O6 C24 H24A 109.4
C25 C24 H24A 109.4
O6 C24 H24B 109.4
C25 C24 H24B 109.4
H24A C24 H24B 108.0
C24 C25 C26 112.0(2)
C24 C25 H25A 107.4(18)
C26 C25 H25A 110.6(18)
C24 C25 H25B 116(2)
C26 C25 H25B 102(2)
H25A C25 H25B 108(3)
F2 C26 C27 106.29(19)
F2 C26 C25 107.0(2)
C27 C26 C25 110.5(2)
F2 C26 C18 106.98(18)
C27 C26 C18 112.6(2)
C25 C26 C18 113.0(2)
C26 C27 C28 112.08(19)
C26 C27 H27A 109.2
C28 C27 H27A 109.2
C26 C27 H27B 109.2
C28 C27 H27B 109.2
H27A C27 H27B 107.9
O6 C28 C29 108.80(19)
O6 C28 C27 111.3(2)
C29 C28 C27 110.38(19)
O6 C28 H28 108.8
C29 C28 H28 108.8
C27 C28 H28 108.8
C30 C29 C34 119.2(2)
C30 C29 C28 121.3(2)
C34 C29 C28 119.5(2)
C31 C30 C29 121.2(2)
C31 C30 H30 119.4
C29 C30 H30 119.4
C32 C31 C30 117.9(2)
C32 C31 H31 121.1
C30 C31 H31 121.1
C31 C32 C33 122.5(2)
C31 C32 N2 119.1(2)
C33 C32 N2 118.4(2)
C34 C33 C32 118.6(2)
C34 C33 H33 120.7
C32 C33 H33 120.7
C33 C34 C29 120.7(2)
C33 C34 H34 119.7
C29 C34 H34 119.7
H1W O1W H2W 121(5)

loop_
_geom_bond_atom_site_label_1
_geom_bond_atom_site_label_2
_geom_bond_distance
F1 C9 1.448(3)
F2 C26 1.427(3)
O1 C1 1.434(3)
O1 H1O 0.850(10)
O2 C11 1.422(3)
O2 C7 1.431(3)
O3 N1 1.221(3)
O4 N1 1.228(3)
O5 C18 1.432(3)
O5 H5O 0.839(10)
O6 C28 1.422(3)
O6 C24 1.434(3)
O7 N2 1.220(3)
O8 N2 1.230(3)
N1 C15 1.468(3)
N2 C32 1.469(3)
C1 C6 1.530(4)
C1 C2 1.531(3)
C1 C9 1.545(3)
C2 C3 1.539(3)
C2 H2A 0.9900
C2 H2B 0.9900
C3 C4 1.520(4)
C3 H3A 0.9900
C3 H3B 0.9900
C4 C5 1.515(4)
C4 H4A 0.9900
C4 H4B 0.9900
C5 C6 1.524(4)
C5 H5A 0.9900
C5 H5B 0.9900
C6 H6A 0.9900
C6 H6B 0.9900
C7 C8 1.529(4)
C7 H7A 0.9900
C7 H7B 0.9900
C8 C9 1.517(3)
C8 H8A 1.00(3)
C8 H8B 0.87(3)
C9 C10 1.529(3)
C10 C11 1.524(3)
C10 H10A 0.9900
C10 H10B 0.9900
C11 C12 1.509(3)
C11 H11 1.0000
C12 C13 1.391(3)
C12 C17 1.398(3)
C13 C14 1.388(3)
C13 H13 0.9500
C14 C15 1.384(3)
C14 H14 0.9500
C15 C16 1.385(3)
C16 C17 1.383(3)
C16 H16 0.9500
C17 H17 0.9500
C18 C23 1.532(3)
C18 C19 1.540(3)
C18 C26 1.565(3)
C19 C20 1.531(4)
C19 H19A 0.9900
C19 H19B 0.9900
C20 C21 1.524(4)
C20 H20A 0.9900
C20 H20B 0.9900
C21 C22 1.522(4)
C21 H21A 0.9900
C21 H21B 0.9900
C22 C23 1.527(3)
C22 H22A 0.9900
C22 H22B 0.9900
C23 H23A 0.98(3)
C23 H23B 0.95(3)
C24 C25 1.524(4)
C24 H24A 0.9900
C24 H24B 0.9900
C25 C26 1.524(3)
C25 H25A 0.99(3)
C25 H25B 0.87(3)
C26 C27 1.522(3)
C27 C28 1.526(3)
C27 H27A 0.9900
C27 H27B 0.9900
C28 C29 1.509(3)
C28 H28 1.0000
C29 C30 1.393(3)
C29 C34 1.395(3)
C30 C31 1.387(3)
C30 H30 0.9500
C31 C32 1.386(3)
C31 H31 0.9500
C32 C33 1.387(3)
C33 C34 1.383(3)
C33 H33 0.9500
C34 H34 0.9500
O1W H1W 0.868(10)
O1W H2W 0.872(10)

loop_
_geom_hbond_atom_site_label_D
_geom_hbond_atom_site_label_H
_geom_hbond_atom_site_label_A
_geom_hbond_distance_DH
_geom_hbond_distance_HA
_geom_hbond_distance_DA
_geom_hbond_angle_DHA
_geom_hbond_site_symmetry_A
O1 H1O O1W 0.850(10) 2.08(3) 2.708(4) 130(3) 1_455
O5 H5O O1 0.839(10) 2.16(2) 2.861(3) 141(3) .
O1W H1W F1 0.868(10) 2.134(14) 2.991(3) 169(5) .
O1W H2W O5 0.872(10) 2.35(5) 2.923(4) 123(4) 1_655

loop_
_geom_torsion_atom_site_label_1
_geom_torsion_atom_site_label_2
_geom_torsion_atom_site_label_3
_geom_torsion_atom_site_label_4
_geom_torsion
O1 C1 C2 C3 62.1(3)
C6 C1 C2 C3 -55.9(3)
C9 C1 C2 C3 179.7(2)
C1 C2 C3 C4 55.4(3)
C2 C3 C4 C5 -55.4(3)
C3 C4 C5 C6 55.8(3)
C4 C5 C6 C1 -56.4(3)
O1 C1 C6 C5 -61.1(3)
C2 C1 C6 C5 56.7(3)
C9 C1 C6 C5 -178.6(2)
C11 O2 C7 C8 -61.0(3)
O2 C7 C8 C9 55.6(3)
C7 C8 C9 F1 63.7(3)
C7 C8 C9 C10 -50.5(3)
C7 C8 C9 C1 178.8(2)
O1 C1 C9 F1 -59.2(2)
C6 C1 C9 F1 58.9(2)
C2 C1 C9 F1 -177.10(19)
O1 C1 C9 C8 -175.4(2)
C6 C1 C9 C8 -57.2(3)
C2 C1 C9 C8 66.7(3)
O1 C1 C9 C10 55.6(3)
C6 C1 C9 C10 173.8(2)
C2 C1 C9 C10 -62.3(3)
F1 C9 C10 C11 -63.3(2)
C8 C9 C10 C11 51.2(3)
C1 C9 C10 C11 -177.23(19)
C7 O2 C11 C12 -176.92(19)
C7 O2 C11 C10 61.3(3)
C9 C10 C11 O2 -56.5(3)
C9 C10 C11 C12 -177.47(19)
O2 C11 C12 C13 -12.3(3)
C10 C11 C12 C13 110.0(2)
O2 C11 C12 C17 168.5(2)
C10 C11 C12 C17 -69.2(3)
C17 C12 C13 C14 -0.3(3)
C11 C12 C13 C14 -179.5(2)
C12 C13 C14 C15 -0.3(3)
C13 C14 C15 C16 1.1(4)
C13 C14 C15 N1 -179.0(2)
O3 N1 C15 C14 0.3(3)
O4 N1 C15 C14 179.7(2)
O3 N1 C15 C16 -179.7(2)
O4 N1 C15 C16 -0.4(3)
C14 C15 C16 C17 -1.2(4)
N1 C15 C16 C17 178.9(2)
C15 C16 C17 C12 0.5(4)
C13 C12 C17 C16 0.2(4)
C11 C12 C17 C16 179.5(2)
O5 C18 C19 C20 69.3(3)
C23 C18 C19 C20 -50.9(3)
C26 C18 C19 C20 -174.1(2)
C18 C19 C20 C21 55.6(3)
C19 C20 C21 C22 -57.7(3)
C20 C21 C22 C23 57.2(3)
C21 C22 C23 C18 -54.9(3)
O5 C18 C23 C22 -69.8(3)
C19 C18 C23 C22 50.7(3)
C26 C18 C23 C22 173.6(2)
C28 O6 C24 C25 -62.9(3)
O6 C24 C25 C26 55.1(3)
C24 C25 C26 F2 68.7(3)
C24 C25 C26 C27 -46.6(3)
C24 C25 C26 C18 -173.8(2)
O5 C18 C26 F2 177.25(18)
C23 C18 C26 F2 -64.2(2)
C19 C18 C26 F2 58.5(2)
O5 C18 C26 C27 -66.3(2)
C23 C18 C26 C27 52.2(3)
C19 C18 C26 C27 174.9(2)
O5 C18 C26 C25 59.8(3)
C23 C18 C26 C25 178.3(2)
C19 C18 C26 C25 -59.0(3)
F2 C26 C27 C28 -69.1(2)
C25 C26 C27 C28 46.7(3)
C18 C26 C27 C28 174.12(19)
C24 O6 C28 C29 -175.17(19)
C24 O6 C28 C27 63.0(2)
C26 C27 C28 O6 -55.6(3)
C26 C27 C28 C29 -176.48(19)
O6 C28 C29 C30 -18.3(3)
C27 C28 C29 C30 104.0(3)
O6 C28 C29 C34 163.4(2)
C27 C28 C29 C34 -74.2(3)
C34 C29 C30 C31 -0.8(4)
C28 C29 C30 C31 -179.1(2)
C29 C30 C31 C32 -0.1(4)
C30 C31 C32 C33 1.1(4)
C30 C31 C32 N2 -179.1(2)
O7 N2 C32 C31 -2.7(3)
O8 N2 C32 C31 176.9(2)
O7 N2 C32 C33 177.1(2)
O8 N2 C32 C33 -3.3(3)
C31 C32 C33 C34 -1.2(4)
N2 C32 C33 C34 179.1(2)
C32 C33 C34 C29 0.2(4)
C30 C29 C34 C33 0.8(4)
C28 C29 C34 C33 179.1(2)
